data_1542765
loop_
_publ_author_name
'Roeser, Stephan'
'Bozoglian, Fernando'
'Richmond, Craig J.'
'League, Aaron B.'
'Ertem, Mehmed Z.'
'Franc\`as, Laia'
'Mir\'o, Pere'
'Benet-Buchholz, Jordi'
'Cramer, Christopher J.'
'Llobet, Antoni'

_publ_section_title
;
 Water oxidation catalysis with ligand substituted Ru--bpp type complexes
;
_journal_issue 13
_journal_name_full 'Catal. Sci. Technol.'
_journal_page_first 5088
_journal_paper_doi 10.1039/C6CY00197A
_journal_volume 6
_journal_year 2016
_chemical_formula_sum 'C50.5 H43.25 Cl2 N13.75 O10 Ru2'
_chemical_formula_weight 1275.78
_chemical_name_systematic
; 
 ? 
;
_space_group_IT_number 14
_symmetry_cell_setting monoclinic
_symmetry_space_group_name_Hall '-P 2yn'
_symmetry_space_group_name_H-M 'P 1 21/n 1'
_atom_sites_solution_hydrogens geom
_atom_sites_solution_primary direct
_atom_sites_solution_secondary difmap
_audit_creation_method SHELXL-97
_audit_update_record
;
2015-10-23 deposited with the CCDC.
2016-03-11 downloaded from the CCDC.
;
_cell_angle_alpha 90.00
_cell_angle_beta 112.382(4)
_cell_angle_gamma 90.00
_cell_formula_units_Z 4
_cell_length_a 15.1819(15)
_cell_length_b 26.556(2)
_cell_length_c 15.5336(19)
_cell_measurement_reflns_used 9563
_cell_measurement_temperature 100(2)
_cell_measurement_theta_max 34.43
_cell_measurement_theta_min 2.71
_cell_volume 5790.9(10)
_computing_cell_refinement 'Bruker APEX2 v2009.1-0'
_computing_data_collection 'Bruker APEX2 v2009.1-0'
_computing_data_reduction 'Bruker SAINT V7.60A'
_computing_molecular_graphics 'Bruker SHELXTL'
_computing_publication_material 'Bruker SHELXTL'
_computing_structure_refinement 'SHELXS-97 (Sheldrick, 2008)'
_computing_structure_solution 'SHELXS-97 (Sheldrick, 2008)'
_diffrn_ambient_temperature 100(2)
_diffrn_detector_area_resol_mean 512
_diffrn_detector_type '4K CCD area detector APEX II'
_diffrn_measured_fraction_theta_full 0.991
_diffrn_measured_fraction_theta_max 0.943
_diffrn_measurement_device_type 'Kappa 4-axis goniometer bruker-nonius'
_diffrn_measurement_method
;
 Fullsphere data collection, phi and omega scans
;
_diffrn_measurement_specimen_support 'magnetic support whith 10 micron nylon fiber cryoloop'
_diffrn_radiation_monochromator 'Multilayer Montel 200 mirrors'
_diffrn_radiation_type MoK\a
_diffrn_radiation_wavelength 0.71073
_diffrn_reflns_av_R_equivalents 0.0710
_diffrn_reflns_av_sigmaI/netI 0.0903
_diffrn_reflns_limit_h_max 22
_diffrn_reflns_limit_h_min -25
_diffrn_reflns_limit_k_max 37
_diffrn_reflns_limit_k_min -43
_diffrn_reflns_limit_l_max 25
_diffrn_reflns_limit_l_min -24
_diffrn_reflns_number 80008
_diffrn_reflns_theta_full 30.00
_diffrn_reflns_theta_max 36.59
_diffrn_reflns_theta_min 1.53
_diffrn_source 'rotating anode X-ray tube'
_diffrn_source_current 70
_diffrn_source_power 50
_diffrn_source_size '3 mm x 0.3 mm fine focus'
_diffrn_source_type 'Bruker-Nonius FR 591'
_exptl_absorpt_coefficient_mu 0.680
_exptl_absorpt_correction_T_max 1.0
_exptl_absorpt_correction_T_min 0.78
_exptl_absorpt_correction_type empirical
_exptl_absorpt_process_details
; 
 SADABS Version 2008/1 Bruker-Nonius
 Blessing, Acta Cryst. (1995) A51 33-38
;
_exptl_crystal_colour black
_exptl_crystal_density_diffrn 1.463
_exptl_crystal_density_method 'not measured'
_exptl_crystal_description plate
_exptl_crystal_F_000 2578
_exptl_crystal_size_max 0.50
_exptl_crystal_size_mid 0.30
_exptl_crystal_size_min 0.10
_refine_diff_density_max 2.992
_refine_diff_density_min -2.069
_refine_diff_density_rms 0.206
_refine_ls_extinction_method none
_refine_ls_goodness_of_fit_ref 1.072
_refine_ls_hydrogen_treatment noref
_refine_ls_matrix_type full
_refine_ls_number_parameters 848
_refine_ls_number_reflns 27011
_refine_ls_number_restraints 96
_refine_ls_restrained_S_all 1.072
_refine_ls_R_factor_all 0.1422
_refine_ls_R_factor_gt 0.0942
_refine_ls_shift/su_max 0.002
_refine_ls_shift/su_mean 0.000
_refine_ls_structure_factor_coef Fsqd
_refine_ls_weighting_details 'calc w=1/[\s^2^(Fo^2^)+(0.1060P)^2^+32.6003P] where P=(Fo^2^+2Fc^2^)/3'
_refine_ls_weighting_scheme calc
_refine_ls_wR_factor_gt 0.2548
_refine_ls_wR_factor_ref 0.2835
_reflns_number_gt 17043
_reflns_number_total 27011
_reflns_threshold_expression >2sigma(I)
_cod_data_source_file c6cy00197a2.cif
_cod_data_source_block u30_0m
_cod_depositor_comments
;
The following automatic conversions were performed:
'_diffrn_measurement_specimen_suppport' tag replaced with
'_diffrn_measurement_specimen_support' tag as specified in the
replacement file
'/usr/data/users/saulius/crontab/automatic-downloads/rss-feeds/RSC/lib/lists/replacement-tags.lst'.

Automatic conversion script
Id: cif_correct_tags 4268 2015-11-12 08:31:59Z antanas 

The following automatic conversions were performed:

'_symmetry_cell_setting' value 'Monoclinic' changed to 'monoclinic'
according to
/usr/data/users/saulius/crontab/automatic-downloads/rss-feeds/RSC/lib/dictionaries/cif_core.dic
dictionary named 'cif_core.dic' version 2.4.2 from 2011-04-26.

Automatic conversion script
Id: cif_fix_values 4268 2015-11-12 08:31:59Z antanas 

 Adding full bibliography for 1542764--1542765.cif.
;
_cod_original_cell_volume 5791.0(10)
_cod_original_sg_symbol_H-M P2(1)/n
_cod_original_formula_sum 'C50.50 H43.25 Cl2 N13.75 O10 Ru2'
_cod_database_code 1542765

loop_
_symmetry_equiv_pos_as_xyz
'x, y, z'
'-x+1/2, y+1/2, -z+1/2'
'-x, -y, -z'
'x-1/2, -y-1/2, z-1/2'

loop_
_atom_site_label
_atom_site_type_symbol
_atom_site_fract_x
_atom_site_fract_y
_atom_site_fract_z
_atom_site_U_iso_or_equiv
_atom_site_adp_type
_atom_site_occupancy
_atom_site_symmetry_multiplicity
_atom_site_calc_flag
_atom_site_refinement_flags
_atom_site_disorder_assembly
_atom_site_disorder_group
C1 C 0.5576(4) 0.8635(3) 1.4577(5) 0.0463(16) Uani 1 1 d . . .
H1 H 0.5441 0.8865 1.4074 0.056 Uiso 1 1 calc R . .
N1 N 0.6481(3) 0.84849(17) 1.5037(3) 0.0291(8) Uani 1 1 d . . .
Ru1 Ru 0.76783(2) 0.874586(12) 1.48655(3) 0.02106(8) Uani 1 1 d . A .
C1C C 0.7323(6) 0.7477(3) 1.2960(6) 0.0353(15) Uani 0.75 1 d P A 1
H1C1 H 0.6762 0.7363 1.2430 0.053 Uiso 0.75 1 calc PR A 1
H1C2 H 0.7530 0.7210 1.3431 0.053 Uiso 0.75 1 calc PR A 1
H1C3 H 0.7839 0.7554 1.2748 0.053 Uiso 0.75 1 calc PR A 1
O1C O 0.6311(4) 0.8161(2) 1.2889(4) 0.0255(11) Uani 0.75 1 d P A 1
O1C' O 0.6392(17) 0.8040(7) 1.2647(16) 0.034(5) Uani 0.25 1 d P A 2
C1C' C 0.6767(11) 0.7459(5) 1.3867(12) 0.021(3) Uani 0.25 1 d P A 2
H1CA H 0.6500 0.7577 1.4314 0.031 Uiso 0.25 1 calc PR A 2
H1CB H 0.7331 0.7252 1.4190 0.031 Uiso 0.25 1 calc PR A 2
H1CC H 0.6291 0.7257 1.3383 0.031 Uiso 0.25 1 calc PR A 2
C2 C 0.4836(5) 0.8467(4) 1.4810(7) 0.069(3) Uani 1 1 d . . .
H2 H 0.4206 0.8582 1.4473 0.083 Uiso 1 1 calc R . .
N2 N 0.8257(3) 0.82852(14) 1.5911(3) 0.0228(7) Uani 1 1 d . . .
Ru2 Ru 0.63554(3) 0.870374(13) 1.18945(3) 0.02448(9) Uani 1 1 d . . .
C2C C 0.7073(4) 0.79491(18) 1.3381(4) 0.0302(10) Uani 1 1 d . . .
O2C O 0.7727(3) 0.81181(14) 1.4042(3) 0.0356(9) Uani 1 1 d . A .
C3 C 0.5016(4) 0.8128(3) 1.5538(7) 0.062(2) Uani 1 1 d . . .
H3 H 0.4519 0.8014 1.5719 0.075 Uiso 1 1 calc R . .
N3 N 0.9101(3) 0.88434(15) 1.5109(3) 0.0237(7) Uani 1 1 d . . .
C4 C 0.5943(4) 0.7964(2) 1.5989(5) 0.0452(16) Uani 1 1 d . . .
H4 H 0.6085 0.7724 1.6476 0.054 Uiso 1 1 calc R . .
N4 N 0.9387(4) 0.7171(2) 1.7804(5) 0.0504(14) Uani 1 1 d . . .
H4A H 1.0004 0.7110 1.8023 0.061 Uiso 1 1 calc R . .
H4B H 0.9011 0.6988 1.7992 0.061 Uiso 1 1 calc R . .
C5 C 0.6663(3) 0.81464(19) 1.5739(4) 0.0296(10) Uani 1 1 d . . .
N5 N 0.7702(3) 0.93940(15) 1.5576(3) 0.0268(8) Uani 1 1 d . A .
C6 C 0.7677(3) 0.80072(17) 1.6198(4) 0.0269(9) Uani 1 1 d . . .
N6 N 0.7126(3) 0.92628(14) 1.3814(3) 0.0231(7) Uani 1 1 d . . .
C7 C 0.8043(4) 0.76269(19) 1.6854(4) 0.0307(10) Uani 1 1 d . . .
H7 H 0.7637 0.7434 1.7066 0.037 Uiso 1 1 calc R . .
N7 N 0.6840(3) 0.92467(14) 1.2894(3) 0.0253(7) Uani 1 1 d . A .
C8 C 0.9028(4) 0.75354(19) 1.7194(4) 0.0293(9) Uani 1 1 d . . .
N8 N 0.6307(3) 0.93277(16) 1.1113(3) 0.0288(8) Uani 1 1 d . A .
C9 C 0.9603(4) 0.7833(2) 1.6880(4) 0.0293(9) Uani 1 1 d . . .
H9 H 1.0271 0.7778 1.7116 0.035 Uiso 1 1 calc R . .
N9 N 0.4911(3) 0.87648(17) 1.1591(3) 0.0322(9) Uani 1 1 d . A .
C10 C 0.9204(3) 0.82063(17) 1.6229(3) 0.0249(8) Uani 1 1 d . . .
N10 N 0.5871(3) 0.82112(16) 1.0884(3) 0.0305(9) Uani 1 1 d . A .
C11 C 0.9692(3) 0.85378(18) 1.5798(3) 0.0249(8) Uani 1 1 d . . .
N11 N 0.7603(3) 0.84595(16) 1.1828(3) 0.0298(8) Uani 1 1 d . A .
C12 C 1.0666(4) 0.8547(2) 1.6036(4) 0.0333(10) Uani 1 1 d . . .
H12 H 1.1067 0.8332 1.6515 0.040 Uiso 1 1 calc R . .
C13 C 1.1061(4) 0.8870(2) 1.5575(5) 0.0375(12) Uani 1 1 d . . .
H13 H 1.1728 0.8874 1.5723 0.045 Uiso 1 1 calc R . .
C14 C 1.0464(4) 0.9183(2) 1.4900(4) 0.0356(11) Uani 1 1 d . . .
H14 H 1.0716 0.9411 1.4581 0.043 Uiso 1 1 calc R . .
C15 C 0.9493(4) 0.91639(19) 1.4688(4) 0.0278(9) Uani 1 1 d . . .
H15 H 0.9089 0.9386 1.4227 0.033 Uiso 1 1 calc R . .
C16 C 0.7963(4) 0.9427(2) 1.6504(4) 0.0352(11) Uani 1 1 d . . .
H16 H 0.8114 0.9126 1.6861 0.042 Uiso 1 1 calc R . .
C17 C 0.8020(5) 0.9882(2) 1.6963(5) 0.0450(15) Uani 1 1 d . . .
H17 H 0.8205 0.9890 1.7619 0.054 Uiso 1 1 calc R . .
C18 C 0.7802(5) 1.0323(2) 1.6445(5) 0.0433(14) Uani 1 1 d . . .
H18 H 0.7843 1.0639 1.6744 0.052 Uiso 1 1 calc R . .
C19 C 0.7525(4) 1.0298(2) 1.5488(5) 0.0355(11) Uani 1 1 d . A .
H19 H 0.7361 1.0596 1.5123 0.043 Uiso 1 1 calc R . .
C20 C 0.7489(4) 0.98306(17) 1.5066(4) 0.0285(9) Uani 1 1 d . . .
C21 C 0.7200(3) 0.97564(16) 1.4086(4) 0.0268(9) Uani 1 1 d . A .
C22 C 0.6984(4) 1.00678(17) 1.3314(4) 0.0301(10) Uani 1 1 d . . .
H22 H 0.6985 1.0425 1.3297 0.036 Uiso 1 1 calc R A .
C23 C 0.6764(3) 0.97324(17) 1.2571(4) 0.0278(9) Uani 1 1 d . A .
C24 C 0.6499(4) 0.97751(18) 1.1582(4) 0.0299(10) Uani 1 1 d . . .
C25 C 0.6460(5) 1.0232(2) 1.1112(4) 0.0388(12) Uani 1 1 d . A .
H25 H 0.6590 1.0542 1.1444 0.047 Uiso 1 1 calc R . .
C26 C 0.6229(6) 1.0225(2) 1.0164(5) 0.0506(17) Uani 1 1 d . . .
H26 H 0.6207 1.0531 0.9838 0.061 Uiso 1 1 calc R A .
C27 C 0.6027(6) 0.9767(3) 0.9680(5) 0.0490(16) Uani 1 1 d . A .
H27 H 0.5862 0.9756 0.9026 0.059 Uiso 1 1 calc R . .
C28 C 0.6074(5) 0.9332(2) 1.0187(4) 0.0378(12) Uani 1 1 d . . .
H28 H 0.5935 0.9020 0.9864 0.045 Uiso 1 1 calc R A .
C29 C 0.4475(4) 0.9062(2) 1.1985(4) 0.0361(12) Uani 1 1 d . . .
H29 H 0.4852 0.9287 1.2456 0.043 Uiso 1 1 calc R A .
C30 C 0.3485(4) 0.9064(3) 1.1746(5) 0.0464(15) Uani 1 1 d . A .
H30 H 0.3202 0.9275 1.2062 0.056 Uiso 1 1 calc R . .
C31 C 0.2939(5) 0.8750(3) 1.1043(6) 0.056(2) Uani 1 1 d . . .
H31 H 0.2266 0.8741 1.0857 0.068 Uiso 1 1 calc R A .
C32 C 0.3388(5) 0.8447(3) 1.0612(5) 0.0504(18) Uani 1 1 d . A .
H32 H 0.3021 0.8232 1.0116 0.061 Uiso 1 1 calc R . .
C33 C 0.4375(4) 0.8455(2) 1.0902(4) 0.0348(11) Uani 1 1 d . . .
C34 C 0.4911(4) 0.8128(2) 1.0513(4) 0.0340(11) Uani 1 1 d . A .
C35 C 0.4550(5) 0.7747(3) 0.9858(5) 0.0457(15) Uani 1 1 d . . .
H35 H 0.3886 0.7680 0.9595 0.055 Uiso 1 1 calc R A .
C36 C 0.5183(5) 0.7467(3) 0.9595(5) 0.0521(18) Uani 1 1 d . A .
H36 H 0.4946 0.7212 0.9136 0.062 Uiso 1 1 calc R . .
C37 C 0.6174(5) 0.7558(2) 1.0004(4) 0.0421(13) Uani 1 1 d . . .
H37 H 0.6609 0.7362 0.9838 0.051 Uiso 1 1 calc R A .
C38 C 0.6491(4) 0.79399(19) 1.0652(4) 0.0335(11) Uani 1 1 d . A .
C39 C 0.7485(4) 0.80907(19) 1.1178(4) 0.0313(10) Uani 1 1 d . . .
C40 C 0.8257(5) 0.7876(3) 1.1053(5) 0.0468(15) Uani 1 1 d . A .
H40 H 0.8160 0.7617 1.0604 0.056 Uiso 1 1 calc R . .
C41 C 0.9170(5) 0.8036(3) 1.1581(6) 0.057(2) Uani 1 1 d . . .
H41 H 0.9704 0.7898 1.1489 0.069 Uiso 1 1 calc R A .
C42 C 0.9286(5) 0.8407(3) 1.2251(6) 0.0536(19) Uani 1 1 d . A .
H42 H 0.9905 0.8519 1.2637 0.064 Uiso 1 1 calc R . .
C43 C 0.8490(4) 0.8611(3) 1.2347(5) 0.0404(13) Uani 1 1 d . . .
H43 H 0.8574 0.8867 1.2798 0.048 Uiso 1 1 calc R A .
Cl1A Cl 0.71311(9) 0.68253(5) 0.83986(10) 0.0342(3) Uani 1 1 d . . .
O1A O 0.6691(4) 0.65164(18) 0.8882(4) 0.0511(12) Uani 1 1 d . . .
O2A O 0.6407(3) 0.7103(2) 0.7684(5) 0.071(2) Uani 1 1 d . . .
O3A O 0.7769(4) 0.7190(2) 0.9023(4) 0.0577(14) Uani 1 1 d . . .
O4A O 0.7674(4) 0.65262(19) 0.8011(4) 0.0485(11) Uani 1 1 d . . .
Cl1B Cl 0.38389(16) 0.85615(8) 0.74118(17) 0.0432(4) Uani 0.75 1 d P B 1
O1B O 0.4218(6) 0.8059(2) 0.7540(6) 0.062(2) Uani 0.75 1 d P B 1
O2B O 0.3028(7) 0.8617(4) 0.7640(8) 0.069(3) Uani 0.75 1 d P B 1
O3B O 0.3541(7) 0.8699(3) 0.6473(6) 0.069(2) Uani 0.75 1 d P B 1
O4B O 0.4556(6) 0.8907(3) 0.7959(7) 0.075(3) Uani 0.75 1 d P B 1
Cl1' Cl 0.3401(6) 0.8367(3) 0.7501(6) 0.058(2) Uani 0.25 1 d P C 2
O1B' O 0.303(2) 0.7909(13) 0.766(2) 0.092(9) Uani 0.25 1 d PU C 2
O2B' O 0.267(3) 0.8648(16) 0.774(3) 0.097(13) Uani 0.25 1 d PU C 2
O3B' O 0.317(3) 0.8317(19) 0.641(3) 0.126(14) Uani 0.25 1 d PU C 2
O4B' O 0.417(3) 0.8558(14) 0.835(3) 0.100(10) Uani 0.25 1 d PU C 2
C2R C -0.0320(17) 0.4485(10) 0.8608(18) 0.190(10) Uani 1 1 d U . .
H2RA H 0.0339 0.4366 0.8889 0.285 Uiso 0.75 1 calc PR D 1
H2RB H -0.0569 0.4420 0.7936 0.285 Uiso 0.75 1 calc PR D 1
H2RC H -0.0710 0.4307 0.8888 0.285 Uiso 0.75 1 calc PR D 1
H2RD H -0.0760 0.4221 0.8589 0.285 Uiso 0.25 1 d PR D 2
H2RE H -0.0575 0.4682 0.8049 0.285 Uiso 0.25 1 d PR D 2
H2RF H 0.0276 0.4340 0.8656 0.285 Uiso 0.25 1 d PR D 2
C1R C -0.0344(10) 0.4926(6) 0.8742(13) 0.081(4) Uani 0.75 1 d P E 1
N1R N -0.0435(13) 0.5330(8) 0.8784(14) 0.132(6) Uani 0.75 1 d P E 1
C1R' C -0.017(3) 0.4767(18) 0.960(4) 0.081(12) Uani 0.25 1 d PU . 2
N1R' N 0.0000 0.5000 1.0000 0.107(11) Uani 0.50 2 d SPU . 2
N1T N 0.6239(9) 0.7038(6) 1.4365(10) 0.099(5) Uani 0.75 1 d P F 1
C1T C 0.5506(9) 0.6978(5) 1.4377(10) 0.074(4) Uani 0.75 1 d P F 1
C2T C 0.4527(12) 0.6860(7) 1.4324(13) 0.099(5) Uani 0.75 1 d PU F 1
H2T1 H 0.4268 0.6576 1.3900 0.149 Uiso 0.75 1 calc PR F 1
H2T2 H 0.4117 0.7155 1.4092 0.149 Uiso 0.75 1 calc PR F 1
H2T3 H 0.4550 0.6772 1.4946 0.149 Uiso 0.75 1 calc PR F 1
N1S N 0.4348(11) 0.4984(7) 0.7872(12) 0.065(4) Uani 0.50 1 d P . .
C1S C 0.4164(13) 0.4669(8) 0.7474(13) 0.061(4) Uani 0.50 1 d P . .
C2S C 0.3965(18) 0.4261(9) 0.6917(16) 0.085(6) Uani 0.50 1 d PU . .
H2S1 H 0.3677 0.4367 0.6265 0.128 Uiso 0.50 1 calc PR . .
H2S2 H 0.3519 0.4043 0.7063 0.128 Uiso 0.50 1 calc PR . .
H2S3 H 0.4554 0.4075 0.7020 0.128 Uiso 0.50 1 calc PR . .
N1O N 0.282(2) 0.6034(13) 1.341(2) 0.079(9) Uani 0.25 1 d PDU . .
C1O C 0.2182(15) 0.6302(8) 1.3369(15) 0.036(4) Uani 0.25 1 d PDU . .
C2O C 0.1508(15) 0.6682(7) 1.3357(17) 0.039(5) Uani 0.25 1 d PDU . .
H2O1 H 0.1368 0.6654 1.3921 0.058 Uiso 0.25 1 calc PR . .
H2O2 H 0.0920 0.6636 1.2808 0.058 Uiso 0.25 1 calc PR . .
H2O3 H 0.1776 0.7015 1.3335 0.058 Uiso 0.25 1 calc PR . .
N1U N 0.378(3) 0.4685(11) 0.458(2) 0.084(10) Uani 0.25 1 d PDU . .
C1U C 0.366(3) 0.5088(13) 0.488(3) 0.084(12) Uani 0.25 1 d PDU . .
C2U C 0.383(2) 0.5500(11) 0.554(2) 0.053(7) Uani 0.25 1 d PDU . .
H2U1 H 0.3688 0.5387 0.6073 0.079 Uiso 0.25 1 calc PR . .
H2U2 H 0.3414 0.5784 0.5237 0.079 Uiso 0.25 1 calc PR . .
H2U3 H 0.4496 0.5606 0.5752 0.079 Uiso 0.25 1 calc PR . .

loop_
_atom_site_aniso_label
_atom_site_aniso_U_11
_atom_site_aniso_U_22
_atom_site_aniso_U_33
_atom_site_aniso_U_23
_atom_site_aniso_U_13
_atom_site_aniso_U_12
C1 0.021(2) 0.057(4) 0.054(4) 0.022(3) 0.007(2) -0.003(2)
N1 0.0204(16) 0.032(2) 0.033(2) 0.0061(16) 0.0079(15) 0.0004(14)
Ru1 0.01909(14) 0.01874(14) 0.02426(17) 0.00026(11) 0.00702(12) -0.00212(10)
C1C 0.038(4) 0.030(3) 0.034(4) 0.000(3) 0.009(3) 0.003(3)
O1C 0.019(2) 0.027(3) 0.028(3) 0.013(2) 0.006(2) -0.004(2)
O1C' 0.040(10) 0.019(7) 0.033(10) -0.013(6) 0.002(7) 0.002(6)
C1C' 0.017(6) 0.007(5) 0.021(7) 0.004(4) -0.011(5) 0.000(4)
C2 0.022(3) 0.084(6) 0.095(7) 0.041(5) 0.015(3) -0.004(3)
N2 0.0233(16) 0.0223(16) 0.0233(18) 0.0006(12) 0.0095(14) -0.0018(12)
Ru2 0.02349(16) 0.02106(15) 0.02513(18) 0.00559(12) 0.00502(13) -0.00225(11)
C2C 0.030(2) 0.0196(18) 0.031(2) 0.0000(16) 0.0008(18) 0.0007(15)
O2C 0.0227(15) 0.0284(17) 0.047(2) -0.0127(15) 0.0035(15) 0.0006(13)
C3 0.024(3) 0.067(5) 0.095(6) 0.032(4) 0.022(3) -0.005(3)
N3 0.0228(16) 0.0246(16) 0.0240(18) -0.0016(13) 0.0091(14) -0.0021(13)
C4 0.028(2) 0.045(3) 0.065(4) 0.025(3) 0.020(3) 0.000(2)
N4 0.047(3) 0.044(3) 0.064(4) 0.009(3) 0.026(3) 0.007(2)
C5 0.0204(18) 0.027(2) 0.040(3) 0.0078(18) 0.0097(18) -0.0028(15)
N5 0.0254(17) 0.0244(17) 0.033(2) -0.0048(14) 0.0135(16) -0.0037(13)
C6 0.026(2) 0.0224(19) 0.032(2) 0.0021(16) 0.0097(18) -0.0018(15)
N6 0.0207(15) 0.0195(15) 0.0279(19) 0.0020(13) 0.0082(14) -0.0022(12)
C7 0.033(2) 0.027(2) 0.033(3) 0.0070(17) 0.013(2) -0.0002(17)
N7 0.0252(17) 0.0197(15) 0.031(2) 0.0055(13) 0.0108(15) -0.0010(12)
C8 0.031(2) 0.027(2) 0.030(2) 0.0059(17) 0.0109(19) 0.0050(17)
N8 0.035(2) 0.0255(18) 0.028(2) 0.0085(14) 0.0146(17) 0.0006(15)
C9 0.027(2) 0.033(2) 0.027(2) 0.0039(17) 0.0088(18) 0.0054(17)
N9 0.0286(19) 0.033(2) 0.030(2) 0.0127(16) 0.0051(16) -0.0026(16)
C10 0.0229(18) 0.0245(19) 0.026(2) 0.0002(15) 0.0073(16) 0.0002(14)
N10 0.032(2) 0.0249(18) 0.027(2) 0.0047(14) 0.0021(16) -0.0036(15)
C11 0.0215(18) 0.028(2) 0.027(2) 0.0021(16) 0.0119(16) 0.0015(15)
N11 0.0269(18) 0.0267(18) 0.031(2) 0.0006(15) 0.0053(16) -0.0003(14)
C12 0.025(2) 0.039(3) 0.036(3) 0.004(2) 0.012(2) -0.0007(18)
C13 0.025(2) 0.043(3) 0.048(3) 0.000(2) 0.018(2) -0.005(2)
C14 0.034(3) 0.043(3) 0.036(3) 0.002(2) 0.020(2) -0.008(2)
C15 0.028(2) 0.031(2) 0.028(2) 0.0012(17) 0.0139(18) -0.0051(16)
C16 0.044(3) 0.032(2) 0.037(3) -0.0046(19) 0.023(2) -0.004(2)
C17 0.053(4) 0.041(3) 0.053(4) -0.015(3) 0.033(3) -0.004(3)
C18 0.057(4) 0.033(3) 0.054(4) -0.014(2) 0.036(3) -0.007(2)
C19 0.042(3) 0.026(2) 0.049(3) -0.005(2) 0.028(3) -0.0027(19)
C20 0.029(2) 0.0202(18) 0.041(3) -0.0033(17) 0.018(2) -0.0047(15)
C21 0.026(2) 0.0180(17) 0.038(3) 0.0010(16) 0.0136(18) -0.0016(14)
C22 0.036(2) 0.0179(18) 0.041(3) 0.0045(16) 0.020(2) -0.0002(16)
C23 0.028(2) 0.0202(18) 0.036(3) 0.0069(16) 0.0124(19) -0.0009(15)
C24 0.034(2) 0.0223(19) 0.036(3) 0.0088(17) 0.015(2) 0.0006(16)
C25 0.054(3) 0.026(2) 0.040(3) 0.011(2) 0.022(3) 0.003(2)
C26 0.083(5) 0.032(3) 0.049(4) 0.016(3) 0.038(4) 0.007(3)
C27 0.076(5) 0.045(3) 0.031(3) 0.013(2) 0.026(3) 0.009(3)
C28 0.050(3) 0.034(3) 0.032(3) 0.010(2) 0.018(2) 0.003(2)
C29 0.031(2) 0.045(3) 0.030(3) 0.013(2) 0.009(2) -0.002(2)
C30 0.034(3) 0.066(4) 0.040(3) 0.019(3) 0.015(2) 0.000(3)
C31 0.029(3) 0.074(5) 0.060(5) 0.026(4) 0.011(3) -0.003(3)
C32 0.033(3) 0.061(4) 0.043(4) 0.014(3) -0.002(3) -0.011(3)
C33 0.028(2) 0.035(3) 0.033(3) 0.012(2) 0.0031(19) -0.0051(18)
C34 0.032(2) 0.034(2) 0.027(2) 0.0082(18) 0.0017(19) -0.0087(19)
C35 0.043(3) 0.046(3) 0.037(3) -0.001(2) 0.002(3) -0.014(3)
C36 0.056(4) 0.038(3) 0.044(4) -0.004(3) -0.002(3) -0.014(3)
C37 0.055(4) 0.034(3) 0.032(3) -0.006(2) 0.011(3) -0.006(2)
C38 0.037(3) 0.026(2) 0.031(3) 0.0015(18) 0.006(2) -0.0035(18)
C39 0.034(2) 0.028(2) 0.029(2) 0.0011(17) 0.0094(19) 0.0012(18)
C40 0.043(3) 0.050(4) 0.044(4) -0.012(3) 0.012(3) 0.009(3)
C41 0.035(3) 0.066(5) 0.066(5) -0.021(4) 0.013(3) 0.010(3)
C42 0.028(3) 0.073(5) 0.055(4) -0.020(4) 0.010(3) 0.000(3)
C43 0.028(2) 0.050(3) 0.040(3) -0.014(2) 0.009(2) -0.003(2)
Cl1A 0.0347(6) 0.0330(6) 0.0371(7) 0.0098(5) 0.0162(5) 0.0048(4)
O1A 0.071(3) 0.043(2) 0.057(3) 0.015(2) 0.045(3) 0.005(2)
O2A 0.033(2) 0.078(4) 0.088(4) 0.053(3) 0.006(3) 0.000(2)
O3A 0.046(3) 0.054(3) 0.073(4) -0.020(3) 0.022(3) -0.002(2)
O4A 0.059(3) 0.046(3) 0.055(3) -0.006(2) 0.037(2) -0.003(2)
Cl1B 0.0442(10) 0.0306(8) 0.0556(13) -0.0062(8) 0.0198(9) 0.0049(7)
O1B 0.074(5) 0.027(3) 0.079(5) 0.008(3) 0.023(4) 0.013(3)
O2B 0.060(5) 0.062(5) 0.103(8) -0.031(5) 0.052(5) -0.017(4)
O3B 0.071(5) 0.060(5) 0.060(5) 0.000(4) 0.007(4) 0.028(4)
O4B 0.062(5) 0.068(5) 0.090(6) -0.037(5) 0.022(5) -0.009(4)
Cl1' 0.046(4) 0.052(4) 0.065(5) 0.037(4) 0.009(3) 0.005(3)
O1B' 0.104(12) 0.091(12) 0.083(12) 0.002(9) 0.038(9) -0.007(9)
O2B' 0.093(15) 0.096(15) 0.101(15) -0.013(9) 0.034(10) -0.004(9)
O3B' 0.127(16) 0.127(16) 0.118(16) 0.009(9) 0.042(10) 0.002(10)
O4B' 0.097(13) 0.088(12) 0.101(13) 0.012(9) 0.024(9) 0.007(9)
C2R 0.176(12) 0.206(13) 0.202(13) -0.002(9) 0.087(9) -0.012(9)
C1R 0.063(7) 0.053(7) 0.127(14) 0.018(8) 0.036(8) -0.006(6)
N1R 0.119(13) 0.122(14) 0.144(16) 0.001(12) 0.038(11) -0.046(11)
C1R' 0.077(14) 0.073(14) 0.090(15) 0.003(9) 0.027(9) -0.006(9)
N1R' 0.104(13) 0.119(14) 0.104(13) -0.008(9) 0.046(9) 0.010(9)
N1T 0.067(7) 0.124(12) 0.102(10) 0.051(9) 0.028(7) 0.024(7)
C1T 0.052(6) 0.084(9) 0.082(9) 0.036(7) 0.020(6) 0.011(6)
C2T 0.096(8) 0.108(9) 0.108(9) 0.025(7) 0.054(7) -0.001(7)
N1S 0.062(9) 0.077(10) 0.066(10) -0.019(8) 0.036(8) -0.017(8)
C1S 0.056(9) 0.082(12) 0.053(10) 0.027(9) 0.028(8) 0.009(8)
C2S 0.094(10) 0.094(10) 0.069(9) 0.011(7) 0.034(7) 0.016(8)
N1O 0.081(12) 0.093(13) 0.072(12) -0.014(9) 0.038(9) 0.009(9)
C1O 0.044(8) 0.040(8) 0.026(7) -0.010(6) 0.016(6) -0.003(6)
C2O 0.052(9) 0.034(8) 0.035(8) 0.002(6) 0.022(7) -0.015(7)
N1U 0.087(13) 0.086(13) 0.078(13) 0.004(9) 0.030(9) -0.019(9)
C1U 0.082(14) 0.090(15) 0.085(15) 0.004(9) 0.040(10) -0.002(9)
C2U 0.054(10) 0.056(10) 0.047(10) 0.000(8) 0.018(8) 0.001(8)

loop_
_atom_type_symbol
_atom_type_description
_atom_type_scat_dispersion_real
_atom_type_scat_dispersion_imag
_atom_type_scat_source
C C 0.0033 0.0016 'International Tables Vol C Tables 4.2.6.8 and 6.1.1.4'
H H 0.0000 0.0000 'International Tables Vol C Tables 4.2.6.8 and 6.1.1.4'
N N 0.0061 0.0033 'International Tables Vol C Tables 4.2.6.8 and 6.1.1.4'
O O 0.0106 0.0060 'International Tables Vol C Tables 4.2.6.8 and 6.1.1.4'
Cl Cl 0.1484 0.1585 'International Tables Vol C Tables 4.2.6.8 and 6.1.1.4'
Ru Ru -1.2594 0.8363 'International Tables Vol C Tables 4.2.6.8 and 6.1.1.4'

loop_
_geom_angle_atom_site_label_1
_geom_angle_atom_site_label_2
_geom_angle_atom_site_label_3
_geom_angle
_geom_angle_site_symmetry_3
N1 C1 C2 122.3(6) .
C1 N1 C5 118.4(5) .
C1 N1 Ru1 127.4(4) .
C5 N1 Ru1 114.1(3) .
N2 Ru1 N5 99.74(17) .
N2 Ru1 N6 176.51(16) .
N5 Ru1 N6 77.48(17) .
N2 Ru1 N1 79.72(16) .
N5 Ru1 N1 92.83(18) .
N6 Ru1 N1 102.42(16) .
N2 Ru1 N3 79.50(16) .
N5 Ru1 N3 89.59(16) .
N6 Ru1 N3 98.28(16) .
N1 Ru1 N3 159.19(17) .
N2 Ru1 O2C 84.35(17) .
N5 Ru1 O2C 173.57(18) .
N6 Ru1 O2C 98.24(17) .
N1 Ru1 O2C 92.79(18) .
N3 Ru1 O2C 86.26(15) .
C2C O1C Ru2 118.0(4) .
C2C O1C' Ru2 120.8(14) .
C1 C2 C3 119.8(6) .
C10 N2 C6 122.3(4) .
C10 N2 Ru1 118.8(3) .
C6 N2 Ru1 118.3(3) .
N10 Ru2 N8 98.52(18) .
N10 Ru2 N7 176.91(16) .
N8 Ru2 N7 78.44(17) .
N10 Ru2 N11 79.63(19) .
N8 Ru2 N11 92.97(18) .
N7 Ru2 N11 100.97(17) .
N10 Ru2 N9 80.1(2) .
N8 Ru2 N9 90.35(17) .
N7 Ru2 N9 99.32(18) .
N11 Ru2 N9 159.70(19) .
N10 Ru2 O1C' 78.9(5) .
N8 Ru2 O1C' 177.4(5) .
N7 Ru2 O1C' 104.1(5) .
N11 Ru2 O1C' 86.2(6) .
N9 Ru2 O1C' 89.6(7) .
N10 Ru2 O1C 91.3(2) .
N8 Ru2 O1C 167.6(2) .
N7 Ru2 O1C 91.6(2) .
N11 Ru2 O1C 96.2(2) .
N9 Ru2 O1C 83.95(19) .
O1C' Ru2 O1C 14.7(5) .
O2C C2C O1C' 146.9(10) .
O2C C2C O1C 128.4(5) .
O1C' C2C O1C 25.2(8) .
O2C C2C C1C 114.2(5) .
O1C' C2C C1C 91.2(9) .
O1C C2C C1C 115.5(6) .
O2C C2C C1C' 100.8(6) .
O1C' C2C C1C' 107.0(13) .
O1C C2C C1C' 106.1(7) .
C1C C2C C1C' 73.1(8) .
C2C O2C Ru1 126.7(3) .
C4 C3 C2 117.6(6) .
C15 N3 C11 118.4(4) .
C15 N3 Ru1 128.2(3) .
C11 N3 Ru1 113.4(3) .
C5 C4 C3 120.6(6) .
N1 C5 C4 121.2(5) .
N1 C5 C6 114.1(4) .
C4 C5 C6 124.6(5) .
C16 N5 C20 118.1(4) .
C16 N5 Ru1 125.0(4) .
C20 N5 Ru1 116.8(3) .
N2 C6 C7 120.7(4) .
N2 C6 C5 113.3(4) .
C7 C6 C5 126.0(5) .
N7 N6 C21 108.5(4) .
N7 N6 Ru1 134.6(3) .
C21 N6 Ru1 115.8(3) .
C6 C7 C8 118.2(5) .
N6 N7 C23 108.1(4) .
N6 N7 Ru2 135.9(3) .
C23 N7 Ru2 115.5(3) .
N4 C8 C9 121.6(5) .
N4 C8 C7 119.2(5) .
C9 C8 C7 119.2(4) .
C28 N8 C24 118.7(4) .
C28 N8 Ru2 125.4(4) .
C24 N8 Ru2 115.9(3) .
C10 C9 C8 120.3(5) .
C29 N9 C33 118.3(5) .
C29 N9 Ru2 128.1(4) .
C33 N9 Ru2 113.6(4) .
N2 C10 C9 119.3(4) .
N2 C10 C11 113.2(4) .
C9 C10 C11 127.5(4) .
C38 N10 C34 123.1(5) .
C38 N10 Ru2 119.2(4) .
C34 N10 Ru2 117.4(4) .
N3 C11 C12 121.0(5) .
N3 C11 C10 114.7(4) .
C12 C11 C10 124.3(5) .
C43 N11 C39 118.6(5) .
C43 N11 Ru2 127.8(4) .
C39 N11 Ru2 113.6(3) .
C11 C12 C13 120.0(5) .
C14 C13 C12 118.6(5) .
C13 C14 C15 119.5(5) .
N3 C15 C14 122.5(5) .
N5 C16 C17 122.9(6) .
C16 C17 C18 118.8(6) .
C19 C18 C17 119.3(5) .
C18 C19 C20 119.2(5) .
N5 C20 C19 121.5(5) .
N5 C20 C21 114.1(4) .
C19 C20 C21 124.4(5) .
N6 C21 C22 109.8(5) .
N6 C21 C20 114.6(4) .
C22 C21 C20 135.5(4) .
C21 C22 C23 103.8(4) .
N7 C23 C22 109.7(4) .
N7 C23 C24 114.5(4) .
C22 C23 C24 135.7(4) .
N8 C24 C25 121.0(5) .
N8 C24 C23 114.7(4) .
C25 C24 C23 124.2(5) .
C26 C25 C24 119.1(6) .
C25 C26 C27 120.0(5) .
C28 C27 C26 117.8(6) .
N8 C28 C27 123.4(6) .
N9 C29 C30 123.7(6) .
C31 C30 C29 118.0(7) .
C30 C31 C32 118.6(6) .
C31 C32 C33 120.3(7) .
N9 C33 C32 121.1(7) .
N9 C33 C34 115.2(5) .
C32 C33 C34 123.7(6) .
N10 C34 C35 119.1(6) .
N10 C34 C33 113.6(5) .
C35 C34 C33 127.3(5) .
C34 C35 C36 118.6(6) .
C35 C36 C37 120.8(6) .
C38 C37 C36 117.9(7) .
N10 C38 C37 120.4(5) .
N10 C38 C39 112.4(5) .
C37 C38 C39 127.1(6) .
N11 C39 C40 121.3(5) .
N11 C39 C38 115.0(5) .
C40 C39 C38 123.7(5) .
C41 C40 C39 120.1(6) .
C40 C41 C42 118.3(6) .
C43 C42 C41 119.3(6) .
N11 C43 C42 122.4(6) .
O4A Cl1A O2A 110.7(4) .
O4A Cl1A O1A 111.1(3) .
O2A Cl1A O1A 109.0(3) .
O4A Cl1A O3A 107.9(3) .
O2A Cl1A O3A 107.2(4) .
O1A Cl1A O3A 110.9(4) .
O3B Cl1B O2B 105.4(7) .
O3B Cl1B O4B 108.8(6) .
O2B Cl1B O4B 108.9(5) .
O3B Cl1B O1B 109.9(5) .
O2B Cl1B O1B 113.8(6) .
O4B Cl1B O1B 109.9(5) .
O1B' Cl1' O4B' 112(2) .
O1B' Cl1' O2B' 90(2) .
O4B' Cl1' O2B' 91(2) .
O1B' Cl1' O3B' 100(2) .
O4B' Cl1' O3B' 139(2) .
O2B' Cl1' O3B' 115(2) .
C1R C2R C1R' 53(2) .
N1R C1R C2R 173(3) .
N1R' C1R' C2R 156(5) .
N1R' C1R' C1R' 0.002(18) 3_567
C2R C1R' C1R' 156(5) 3_567
C1R' N1R' C1R' 180.00(5) 3_567
N1T C1T C2T 175(2) .
N1S C1S C2S 176(2) .
N1O C1O C2O 172(3) .
N1U C1U C2U 158(4) .

loop_
_geom_bond_atom_site_label_1
_geom_bond_atom_site_label_2
_geom_bond_distance
_geom_bond_site_symmetry_2
C1 N1 1.346(7) .
C1 C2 1.378(9) .
N1 C5 1.359(7) .
N1 Ru1 2.055(4) .
Ru1 N2 1.955(4) .
Ru1 N5 2.037(4) .
Ru1 N6 2.052(4) .
Ru1 N3 2.062(4) .
Ru1 O2C 2.120(4) .
C1C C2C 1.529(9) .
O1C C2C 1.251(7) .
O1C Ru2 2.133(6) .
O1C' C2C 1.24(2) .
O1C' Ru2 2.10(2) .
C1C' C2C 1.657(16) .
C2 C3 1.387(11) .
N2 C10 1.346(6) .
N2 C6 1.350(6) .
Ru2 N10 1.958(5) .
Ru2 N8 2.039(4) .
Ru2 N7 2.040(4) .
Ru2 N11 2.042(5) .
Ru2 N9 2.066(5) .
C2C O2C 1.210(6) .
C3 C4 1.382(9) .
N3 C15 1.344(6) .
N3 C11 1.370(6) .
C4 C5 1.380(7) .
N4 C8 1.319(8) .
C5 C6 1.476(7) .
N5 C16 1.345(7) .
N5 C20 1.371(7) .
C6 C7 1.391(7) .
N6 N7 1.327(6) .
N6 C21 1.369(6) .
C7 C8 1.405(7) .
N7 C23 1.373(6) .
C8 C9 1.396(7) .
N8 C28 1.343(7) .
N8 C24 1.366(7) .
C9 C10 1.381(7) .
N9 C29 1.321(8) .
N9 C33 1.348(7) .
C10 C11 1.467(7) .
N10 C38 1.339(8) .
N10 C34 1.365(7) .
C11 C12 1.381(7) .
N11 C43 1.340(7) .
N11 C39 1.369(7) .
C12 C13 1.392(8) .
C13 C14 1.374(9) .
C14 C15 1.383(7) .
C16 C17 1.387(8) .
C17 C18 1.389(10) .
C18 C19 1.383(9) .
C19 C20 1.396(7) .
C20 C21 1.428(8) .
C21 C22 1.389(7) .
C22 C23 1.394(8) .
C23 C24 1.436(8) .
C24 C25 1.406(7) .
C25 C26 1.379(9) .
C26 C27 1.401(10) .
C27 C28 1.386(8) .
C29 C30 1.404(8) .
C30 C31 1.373(12) .
C31 C32 1.380(12) .
C32 C33 1.391(8) .
C33 C34 1.469(9) .
C34 C35 1.390(9) .
C35 C36 1.394(11) .
C36 C37 1.413(10) .
C37 C38 1.381(8) .
C38 C39 1.472(8) .
C39 C40 1.383(8) .
C40 C41 1.381(10) .
C41 C42 1.395(10) .
C42 C43 1.384(9) .
Cl1A O4A 1.432(5) .
Cl1A O2A 1.433(5) .
Cl1A O1A 1.437(5) .
Cl1A O3A 1.450(5) .
Cl1B O3B 1.400(9) .
Cl1B O2B 1.413(9) .
Cl1B O4B 1.431(8) .
Cl1B O1B 1.438(6) .
Cl1' O1B' 1.40(3) .
Cl1' O4B' 1.48(4) .
Cl1' O2B' 1.50(4) .
Cl1' O3B' 1.60(5) .
C2R C1R 1.19(3) .
C2R C1R' 1.65(6) .
C1R N1R 1.09(2) .
C1R' N1R' 0.84(5) .
C1R' C1R' 1.69(10) 3_567
N1R' C1R' 0.84(5) 3_567
N1T C1T 1.131(17) .
C1T C2T 1.49(2) .
N1S C1S 1.01(2) .
C1S C2S 1.35(3) .
N1O C1O 1.187(9) .
C1O C2O 1.431(9) .
N1U C1U 1.204(10) .
C1U C2U 1.456(10) .

loop_
_geom_torsion_atom_site_label_1
_geom_torsion_atom_site_label_2
_geom_torsion_atom_site_label_3
_geom_torsion_atom_site_label_4
_geom_torsion
_geom_torsion_site_symmetry_4
C2 C1 N1 C5 1.7(12) .
C2 C1 N1 Ru1 -173.8(7) .
C1 N1 Ru1 N2 175.7(6) .
C5 N1 Ru1 N2 0.1(4) .
C1 N1 Ru1 N5 76.3(6) .
C5 N1 Ru1 N5 -99.3(4) .
C1 N1 Ru1 N6 -1.5(6) .
C5 N1 Ru1 N6 -177.1(4) .
C1 N1 Ru1 N3 172.6(6) .
C5 N1 Ru1 N3 -3.0(8) .
C1 N1 Ru1 O2C -100.6(6) .
C5 N1 Ru1 O2C 83.8(4) .
N1 C1 C2 C3 -0.4(15) .
N5 Ru1 N2 C10 -93.6(4) .
N6 Ru1 N2 C10 -57(3) .
N1 Ru1 N2 C10 175.2(4) .
N3 Ru1 N2 C10 -5.9(3) .
O2C Ru1 N2 C10 81.3(4) .
N5 Ru1 N2 C6 95.4(4) .
N6 Ru1 N2 C6 132(3) .
N1 Ru1 N2 C6 4.3(4) .
N3 Ru1 N2 C6 -176.8(4) .
O2C Ru1 N2 C6 -89.6(4) .
C2C O1C' Ru2 N10 138.8(16) .
C2C O1C' Ru2 N8 129(14) .
C2C O1C' Ru2 N7 -41.8(16) .
C2C O1C' Ru2 N11 58.6(14) .
C2C O1C' Ru2 N9 -141.3(15) .
C2C O1C' Ru2 O1C -74(2) .
C2C O1C Ru2 N10 100.2(5) .
C2C O1C Ru2 N8 -116.9(9) .
C2C O1C Ru2 N7 -80.7(5) .
C2C O1C Ru2 N11 20.5(6) .
C2C O1C Ru2 N9 -179.9(6) .
C2C O1C Ru2 O1C' 68(3) .
Ru2 O1C' C2C O2C 24(3) .
Ru2 O1C' C2C O1C 78(2) .
Ru2 O1C' C2C C1C -117.5(12) .
Ru2 O1C' C2C C1C' 169.9(12) .
Ru2 O1C C2C O2C 75.7(8) .
Ru2 O1C C2C O1C' -70(3) .
Ru2 O1C C2C C1C -87.1(6) .
Ru2 O1C C2C C1C' -165.7(7) .
O1C' C2C O2C Ru1 46(2) .
O1C C2C O2C Ru1 19.7(10) .
C1C C2C O2C Ru1 -177.2(4) .
C1C' C2C O2C Ru1 -101.1(8) .
N2 Ru1 O2C C2C 128.4(5) .
N5 Ru1 O2C C2C -101.9(14) .
N6 Ru1 O2C C2C -54.0(5) .
N1 Ru1 O2C C2C 49.0(5) .
N3 Ru1 O2C C2C -151.8(5) .
C1 C2 C3 C4 -1.5(16) .
N2 Ru1 N3 C15 -176.2(4) .
N5 Ru1 N3 C15 -76.2(4) .
N6 Ru1 N3 C15 1.0(4) .
N1 Ru1 N3 C15 -173.1(5) .
O2C Ru1 N3 C15 98.8(4) .
N2 Ru1 N3 C11 3.2(3) .
N5 Ru1 N3 C11 103.2(3) .
N6 Ru1 N3 C11 -179.5(3) .
N1 Ru1 N3 C11 6.3(7) .
O2C Ru1 N3 C11 -81.7(3) .
C2 C3 C4 C5 2.2(14) .
C1 N1 C5 C4 -0.9(9) .
Ru1 N1 C5 C4 175.1(5) .
C1 N1 C5 C6 -179.9(6) .
Ru1 N1 C5 C6 -3.9(6) .
C3 C4 C5 N1 -1.0(11) .
C3 C4 C5 C6 177.9(7) .
N2 Ru1 N5 C16 -6.5(4) .
N6 Ru1 N5 C16 175.7(4) .
N1 Ru1 N5 C16 73.6(4) .
N3 Ru1 N5 C16 -85.8(4) .
O2C Ru1 N5 C16 -135.6(13) .
N2 Ru1 N5 C20 169.5(3) .
N6 Ru1 N5 C20 -8.3(3) .
N1 Ru1 N5 C20 -110.4(4) .
N3 Ru1 N5 C20 90.3(4) .
O2C Ru1 N5 C20 40.4(16) .
C10 N2 C6 C7 0.9(8) .
Ru1 N2 C6 C7 171.5(4) .
C10 N2 C6 C5 -178.1(5) .
Ru1 N2 C6 C5 -7.5(6) .
N1 C5 C6 N2 7.3(7) .
C4 C5 C6 N2 -171.6(6) .
N1 C5 C6 C7 -171.6(5) .
C4 C5 C6 C7 9.4(10) .
N2 Ru1 N6 N7 140(3) .
N5 Ru1 N6 N7 177.0(4) .
N1 Ru1 N6 N7 -92.8(4) .
N3 Ru1 N6 N7 89.3(4) .
O2C Ru1 N6 N7 1.9(4) .
N2 Ru1 N6 C21 -27(3) .
N5 Ru1 N6 C21 10.5(3) .
N1 Ru1 N6 C21 100.6(3) .
N3 Ru1 N6 C21 -77.2(3) .
O2C Ru1 N6 C21 -164.6(3) .
N2 C6 C7 C8 -1.1(8) .
C5 C6 C7 C8 177.8(5) .
C21 N6 N7 C23 2.3(5) .
Ru1 N6 N7 C23 -164.9(3) .
C21 N6 N7 Ru2 -168.6(4) .
Ru1 N6 N7 Ru2 24.2(7) .
N10 Ru2 N7 N6 169(3) .
N8 Ru2 N7 N6 179.3(5) .
N11 Ru2 N7 N6 -89.9(5) .
N9 Ru2 N7 N6 90.9(5) .
O1C' Ru2 N7 N6 -1.1(8) .
O1C Ru2 N7 N6 6.8(5) .
N10 Ru2 N7 C23 -1(4) .
N8 Ru2 N7 C23 8.8(3) .
N11 Ru2 N7 C23 99.6(4) .
N9 Ru2 N7 C23 -79.6(4) .
O1C' Ru2 N7 C23 -171.6(7) .
O1C Ru2 N7 C23 -163.7(4) .
C6 C7 C8 N4 -178.8(6) .
C6 C7 C8 C9 1.3(8) .
N10 Ru2 N8 C28 -4.9(5) .
N7 Ru2 N8 C28 175.6(5) .
N11 Ru2 N8 C28 75.0(5) .
N9 Ru2 N8 C28 -84.9(5) .
O1C' Ru2 N8 C28 4(15) .
O1C Ru2 N8 C28 -147.3(9) .
N10 Ru2 N8 C24 172.8(4) .
N7 Ru2 N8 C24 -6.7(4) .
N11 Ru2 N8 C24 -107.3(4) .
N9 Ru2 N8 C24 92.7(4) .
O1C' Ru2 N8 C24 -178(100) .
O1C Ru2 N8 C24 30.4(11) .
N4 C8 C9 C10 178.8(6) .
C7 C8 C9 C10 -1.3(8) .
N10 Ru2 N9 C29 -179.5(5) .
N8 Ru2 N9 C29 -80.9(4) .
N7 Ru2 N9 C29 -2.6(5) .
N11 Ru2 N9 C29 179.5(5) .
O1C' Ru2 N9 C29 101.7(6) .
O1C Ru2 N9 C29 88.1(5) .
N10 Ru2 N9 C33 0.6(3) .
N8 Ru2 N9 C33 99.2(4) .
N7 Ru2 N9 C33 177.5(3) .
N11 Ru2 N9 C33 -0.4(7) .
O1C' Ru2 N9 C33 -78.2(6) .
O1C Ru2 N9 C33 -91.8(4) .
C6 N2 C10 C9 -0.8(7) .
Ru1 N2 C10 C9 -171.4(4) .
C6 N2 C10 C11 177.8(4) .
Ru1 N2 C10 C11 7.2(5) .
C8 C9 C10 N2 1.0(8) .
C8 C9 C10 C11 -177.3(5) .
N8 Ru2 N10 C38 94.9(4) .
N7 Ru2 N10 C38 105(3) .
N11 Ru2 N10 C38 3.4(4) .
N9 Ru2 N10 C38 -176.2(4) .
O1C' Ru2 N10 C38 -84.6(8) .
O1C Ru2 N10 C38 -92.6(4) .
N8 Ru2 N10 C34 -91.3(4) .
N7 Ru2 N10 C34 -81(3) .
N11 Ru2 N10 C34 177.2(4) .
N9 Ru2 N10 C34 -2.5(4) .
O1C' Ru2 N10 C34 89.1(7) .
O1C Ru2 N10 C34 81.2(4) .
C15 N3 C11 C12 -1.9(7) .
Ru1 N3 C11 C12 178.6(4) .
C15 N3 C11 C10 179.1(4) .
Ru1 N3 C11 C10 -0.4(5) .
N2 C10 C11 N3 -4.2(6) .
C9 C10 C11 N3 174.3(5) .
N2 C10 C11 C12 176.8(5) .
C9 C10 C11 C12 -4.7(9) .
N10 Ru2 N11 C43 179.6(6) .
N8 Ru2 N11 C43 81.5(5) .
N7 Ru2 N11 C43 2.7(6) .
N9 Ru2 N11 C43 -179.5(5) .
O1C' Ru2 N11 C43 -101.0(7) .
O1C Ru2 N11 C43 -90.2(6) .
N10 Ru2 N11 C39 -1.7(4) .
N8 Ru2 N11 C39 -99.8(4) .
N7 Ru2 N11 C39 -178.6(4) .
N9 Ru2 N11 C39 -0.8(7) .
O1C' Ru2 N11 C39 77.7(6) .
O1C Ru2 N11 C39 88.5(4) .
N3 C11 C12 C13 0.0(8) .
C10 C11 C12 C13 179.0(5) .
C11 C12 C13 C14 1.4(9) .
C12 C13 C14 C15 -1.0(9) .
C11 N3 C15 C14 2.4(8) .
Ru1 N3 C15 C14 -178.2(4) .
C13 C14 C15 N3 -0.9(9) .
C20 N5 C16 C17 0.3(8) .
Ru1 N5 C16 C17 176.2(5) .
N5 C16 C17 C18 -0.2(10) .
C16 C17 C18 C19 0.7(10) .
C17 C18 C19 C20 -1.3(9) .
C16 N5 C20 C19 -0.8(7) .
Ru1 N5 C20 C19 -177.1(4) .
C16 N5 C20 C21 -178.7(4) .
Ru1 N5 C20 C21 5.0(5) .
C18 C19 C20 N5 1.4(8) .
C18 C19 C20 C21 179.0(5) .
N7 N6 C21 C22 -2.0(5) .
Ru1 N6 C21 C22 167.9(3) .
N7 N6 C21 C20 179.0(4) .
Ru1 N6 C21 C20 -11.1(5) .
N5 C20 C21 N6 4.0(6) .
C19 C20 C21 N6 -173.8(5) .
N5 C20 C21 C22 -174.6(5) .
C19 C20 C21 C22 7.6(9) .
N6 C21 C22 C23 0.9(5) .
C20 C21 C22 C23 179.5(6) .
N6 N7 C23 C22 -1.8(5) .
Ru2 N7 C23 C22 171.2(3) .
N6 N7 C23 C24 177.4(4) .
Ru2 N7 C23 C24 -9.6(6) .
C21 C22 C23 N7 0.6(6) .
C21 C22 C23 C24 -178.4(6) .
C28 N8 C24 C25 -0.3(8) .
Ru2 N8 C24 C25 -178.1(4) .
C28 N8 C24 C23 -178.5(5) .
Ru2 N8 C24 C23 3.6(6) .
N7 C23 C24 N8 3.9(7) .
C22 C23 C24 N8 -177.2(6) .
N7 C23 C24 C25 -174.3(5) .
C22 C23 C24 C25 4.6(10) .
N8 C24 C25 C26 -0.4(9) .
C23 C24 C25 C26 177.7(6) .
C24 C25 C26 C27 0.7(11) .
C25 C26 C27 C28 -0.4(12) .
C24 N8 C28 C27 0.6(9) .
Ru2 N8 C28 C27 178.3(5) .
C26 C27 C28 N8 -0.3(11) .
C33 N9 C29 C30 2.0(8) .
Ru2 N9 C29 C30 -177.9(4) .
N9 C29 C30 C31 -2.2(9) .
C29 C30 C31 C32 0.4(10) .
C30 C31 C32 C33 1.3(10) .
C29 N9 C33 C32 -0.1(8) .
Ru2 N9 C33 C32 179.8(4) .
C29 N9 C33 C34 -178.7(4) .
Ru2 N9 C33 C34 1.2(6) .
C31 C32 C33 N9 -1.5(9) .
C31 C32 C33 C34 176.9(6) .
C38 N10 C34 C35 -0.3(8) .
Ru2 N10 C34 C35 -173.8(4) .
C38 N10 C34 C33 177.3(5) .
Ru2 N10 C34 C33 3.8(6) .
N9 C33 C34 N10 -3.2(7) .
C32 C33 C34 N10 178.3(5) .
N9 C33 C34 C35 174.2(5) .
C32 C33 C34 C35 -4.4(9) .
N10 C34 C35 C36 -0.8(9) .
C33 C34 C35 C36 -178.1(6) .
C34 C35 C36 C37 1.8(10) .
C35 C36 C37 C38 -1.6(10) .
C34 N10 C38 C37 0.5(8) .
Ru2 N10 C38 C37 173.9(4) .
C34 N10 C38 C39 -177.7(5) .
Ru2 N10 C38 C39 -4.3(6) .
C36 C37 C38 N10 0.5(9) .
C36 C37 C38 C39 178.4(6) .
C43 N11 C39 C40 0.1(9) .
Ru2 N11 C39 C40 -178.8(5) .
C43 N11 C39 C38 178.8(5) .
Ru2 N11 C39 C38 0.0(6) .
N10 C38 C39 N11 2.6(7) .
C37 C38 C39 N11 -175.4(6) .
N10 C38 C39 C40 -178.6(6) .
C37 C38 C39 C40 3.3(10) .
N11 C39 C40 C41 -0.9(11) .
C38 C39 C40 C41 -179.5(7) .
C39 C40 C41 C42 1.7(13) .
C40 C41 C42 C43 -1.8(14) .
C39 N11 C43 C42 -0.2(10) .
Ru2 N11 C43 C42 178.4(6) .
C41 C42 C43 N11 1.1(13) .
C1R' C2R C1R N1R -141(21) .
C1R C2R C1R' N1R' -32(11) .
C1R C2R C1R' C1R' -32(11) 3_567
C2R C1R' N1R' C1R' 39(19) 3_567
